data_1530128
loop_
_publ_author_name
'Kanishcheva, A.S.'
'Kuznetsova, V.G.'
'Batog, V.N.'

_publ_section_title
;
 Crystal structure of alpha-Na Sb S2
;
_journal_name_full 'Zhurnal Strukturnoi Khimii (Issue-No. from 1981)'
_journal_page_first 148
_journal_page_last 152
_journal_volume 20
_journal_year 1979
_chemical_formula_sum 'Na S2 Sb'
_chemical_name_systematic 'Na Sb S2'
_space_group_IT_number 2
_symmetry_space_group_name_Hall '-P 1'
_symmetry_space_group_name_H-M 'P -1'
_cell_angle_alpha 113.48
_cell_angle_beta 113.46
_cell_angle_gamma 90.07
_cell_formula_units_Z 2
_cell_length_a 5.828
_cell_length_b 5.825
_cell_length_c 6.833
_cell_volume 191.619
_citation_journal_id_ASTM ZSTKAI
_cod_data_source_file Kanishcheva_ZSTKAI_1979_460.cif
_cod_data_source_block Na1S2Sb1
_cod_original_cell_volume 191.6189
_cod_original_formula_sum 'Na1 S2 Sb1'
_cod_database_code 1530128

loop_
_symmetry_equiv_pos_as_xyz
x,y,z
-x,-y,-z

loop_
_atom_site_label
_atom_site_type_symbol
_atom_site_fract_x
_atom_site_fract_y
_atom_site_fract_z
_atom_site_occupancy
_atom_site_U_iso_or_equiv
Na1 Na+1 0.3684 0.6338 0.7495 1 0.0
S2 S-2 0.3091 0.1319 0.7399 1 0.0
Sb1 Sb+3 0.10271 0.89721 0.25 1 0.0
S1 S-2 0.1319 0.3093 0.2406 1 0.0
